data_7028714
loop_
_publ_author_name
'Tano, Tetsuro'
'Mieda, Kaoru'
'Sugimoto, Hideki'
'Ogura, Takashi'
'Itoh, Shinobu'

_publ_section_title
;
 A copper complex supported by an N2S-tridentate ligand inducing efficient
 heterolytic O-O bond cleavage of alkylhydroperoxide.
;
_journal_issue 12
_journal_name_full 'Dalton transactions (Cambridge, England : 2003)'
_journal_page_first 4871
_journal_page_last 4877
_journal_paper_doi 10.1039/c3dt52952e
_journal_volume 43
_journal_year 2014
_chemical_formula_moiety 'C13 H20 B Cl Cu F4 N2 S'
_chemical_formula_sum 'C13 H20 B Cl Cu F4 N2 S'
_chemical_formula_weight 422.18
_space_group_IT_number 14
_symmetry_cell_setting monoclinic
_symmetry_Int_Tables_number 14
_symmetry_space_group_name_Hall '-P 2ybc'
_symmetry_space_group_name_H-M 'P 1 21/c 1'
_atom_sites_solution_hydrogens geom
_atom_sites_solution_primary direct
_atom_sites_solution_secondary difmap
_cell_angle_alpha 90.0000
_cell_angle_beta 92.797(3)
_cell_angle_gamma 90.0000
_cell_formula_units_Z 4
_cell_length_a 10.4296(17)
_cell_length_b 22.179(5)
_cell_length_c 7.0837(12)
_cell_measurement_reflns_used 7857
_cell_measurement_temperature 103
_cell_measurement_theta_max 27.50
_cell_measurement_theta_min 3.02
_cell_volume 1636.6(5)
_computing_cell_refinement 'RAPID AUTO'
_computing_data_collection 'RAPID AUTO (Rigaku, ????)'
_computing_data_reduction 'RAPID AUTO'
_computing_molecular_graphics 'CrystalStructure 4.0'
_computing_publication_material 'CrystalStructure 4.0 (Rigaku, 2010)'
_computing_structure_refinement 'CRYSTALS (Carruthers, et al., 1999)'
_computing_structure_solution 'Il Milione (Burla, et al., 2007)'
_diffrn_ambient_temperature 103
_diffrn_detector_area_resol_mean 10.000
_diffrn_measured_fraction_theta_full 0.998
_diffrn_measured_fraction_theta_max 0.998
_diffrn_measurement_device_type 'Rigaku R-AXIS RAPID'
_diffrn_measurement_method \w
_diffrn_radiation_type 'Mo K\a'
_diffrn_radiation_wavelength 0.71075
_diffrn_reflns_av_R_equivalents 0.1751
_diffrn_reflns_limit_h_max 13
_diffrn_reflns_limit_h_min -13
_diffrn_reflns_limit_k_max 28
_diffrn_reflns_limit_k_min -28
_diffrn_reflns_limit_l_max 9
_diffrn_reflns_limit_l_min -9
_diffrn_reflns_number 15561
_diffrn_reflns_theta_full 27.49
_diffrn_reflns_theta_max 27.49
_diffrn_standards_number 0
_exptl_absorpt_coefficient_mu 1.663
_exptl_absorpt_correction_T_max 0.847
_exptl_absorpt_correction_T_min 0.197
_exptl_absorpt_correction_type multi-scan
_exptl_absorpt_process_details 'ABSCOR (Rigaku, 1995)'
_exptl_crystal_colour green
_exptl_crystal_density_diffrn 1.713
_exptl_crystal_density_method 'not measured'
_exptl_crystal_description platelet
_exptl_crystal_F_000 860.00
_exptl_crystal_size_max 0.600
_exptl_crystal_size_mid 0.200
_exptl_crystal_size_min 0.100
_refine_diff_density_max 5.440
_refine_diff_density_min -2.400
_refine_ls_extinction_method none
_refine_ls_goodness_of_fit_ref 1.000
_refine_ls_hydrogen_treatment constr
_refine_ls_number_parameters 228
_refine_ls_number_reflns 3744
_refine_ls_R_factor_gt 0.1626
_refine_ls_shift/su_max 0.000
_refine_ls_structure_factor_coef Fsqd
_refine_ls_weighting_details 'w = 1/[0.0175Fo^2^ + 1.0000\s(Fo^2^)]/(4Fo^2^)'
_refine_ls_weighting_scheme calc
_refine_ls_wR_factor_ref 0.4008
_reflns_number_gt 2343
_reflns_number_total 3744
_reflns_threshold_expression F^2^>2.0\s(F^2^)
_cod_data_source_file c3dt52952e.txt
_cod_data_source_block 2^N2S-Cl
_cod_database_code 7028714

loop_
_symmetry_equiv_pos_site_id
_symmetry_equiv_pos_as_xyz
1 +X,+Y,+Z
2 -X,1/2+Y,1/2-Z
3 -X,-Y,-Z
4 +X,1/2-Y,1/2+Z

loop_
_atom_site_label
_atom_site_type_symbol
_atom_site_fract_x
_atom_site_fract_y
_atom_site_fract_z
_atom_site_U_iso_or_equiv
_atom_site_adp_type
_atom_site_occupancy
_atom_site_symmetry_multiplicity
_atom_site_calc_flag
_atom_site_refinement_flags
Cu1 Cu 0.24237(11) 0.18167(5) 0.50084(15) 0.0345(4) Uani 1.0 4 d .
Cl1 Cl 0.2808(3) 0.22158(10) 0.8115(3) 0.0371(6) Uani 1.0 4 d .
S1 S 0.4632(3) 0.17556(10) 0.4927(4) 0.0365(7) Uani 1.0 4 d .
F1 F 0.2518(9) -0.0811(5) -0.2223(12) 0.092(4) Uani 1.0 4 d .
F2 F 0.1375(10) -0.0796(5) 0.0457(15) 0.111(5) Uani 1.0 4 d .
F3 F 0.1571(8) 0.0002(4) -0.1293(11) 0.072(3) Uani 1.0 4 d .
F4 F 0.3334(8) -0.0338(4) 0.0459(10) 0.070(3) Uani 1.0 4 d .
N1 N 0.0528(8) 0.1967(4) 0.5192(11) 0.035(2) Uani 1.0 4 d .
N2 N 0.2267(8) 0.0997(4) 0.3627(11) 0.036(2) Uani 1.0 4 d .
C1 C 0.2773(9) 0.1066(4) 0.1698(12) 0.038(3) Uani 1.0 4 d .
C2 C 0.4239(11) 0.1072(5) 0.1606(14) 0.049(3) Uani 1.0 4 d .
C3 C 0.4937(11) 0.1618(5) 0.2470(14) 0.046(3) Uani 1.0 4 d .
C4 C 0.4993(10) 0.1021(5) 0.5984(14) 0.042(3) Uani 1.0 4 d .
C5 C 0.3794(10) 0.0662(4) 0.6414(13) 0.040(3) Uani 1.0 4 d .
C6 C 0.2885(10) 0.0479(5) 0.4718(13) 0.041(3) Uani 1.0 4 d .
C7 C 0.0880(10) 0.0840(5) 0.3290(14) 0.044(3) Uani 1.0 4 d .
C8 C 0.0076(10) 0.0895(5) 0.5057(14) 0.042(3) Uani 1.0 4 d .
C9 C -0.0363(10) 0.1524(5) 0.5383(14) 0.044(3) Uani 1.0 4 d .
C10 C -0.1593(11) 0.1656(5) 0.5814(16) 0.049(4) Uani 1.0 4 d .
C11 C -0.1958(10) 0.2246(5) 0.6039(14) 0.044(3) Uani 1.0 4 d .
C12 C -0.1087(11) 0.2705(5) 0.5801(14) 0.044(3) Uani 1.0 4 d .
C13 C 0.0142(10) 0.2549(5) 0.5400(14) 0.044(3) Uani 1.0 4 d .
B1 B 0.2286(16) -0.0550(8) -0.056(2) 0.067(5) Uani 1.0 4 d .
H1 H 0.2405 0.0735 0.0957 0.0447 Uiso 1.0 4 calc R
H2 H 0.2428 0.1444 0.1209 0.0447 Uiso 1.0 4 calc R
H3 H 0.4549 0.0718 0.2291 0.0578 Uiso 1.0 4 calc R
H4 H 0.4434 0.1035 0.0286 0.0577 Uiso 1.0 4 calc R
H5 H 0.4660 0.1935 0.1599 0.0547 Uiso 1.0 4 calc R
H6 H 0.5826 0.1527 0.2237 0.0546 Uiso 1.0 4 calc R
H7 H 0.5454 0.0746 0.5197 0.0502 Uiso 1.0 4 calc R
H8 H 0.5454 0.1041 0.7206 0.0502 Uiso 1.0 4 calc R
H9 H 0.4067 0.0289 0.7021 0.0477 Uiso 1.0 4 calc R
H10 H 0.3290 0.0895 0.7271 0.0477 Uiso 1.0 4 calc R
H11 H 0.2174 0.0244 0.5158 0.0477 Uiso 1.0 4 calc R
H12 H 0.3356 0.0240 0.3837 0.0476 Uiso 1.0 4 calc R
H13 H 0.0516 0.1113 0.2339 0.0523 Uiso 1.0 4 calc R
H14 H 0.0831 0.0430 0.2817 0.0524 Uiso 1.0 4 calc R
H15 H -0.0689 0.0646 0.4967 0.0503 Uiso 1.0 4 calc R
H16 H 0.0602 0.0777 0.6163 0.0504 Uiso 1.0 4 calc R
H17 H -0.2178 0.1345 0.5958 0.0589 Uiso 1.0 4 calc R
H18 H -0.2792 0.2332 0.6364 0.0519 Uiso 1.0 4 calc R
H19 H -0.1327 0.3107 0.5925 0.0517 Uiso 1.0 4 calc R
H20 H 0.0738 0.2853 0.5210 0.0520 Uiso 1.0 4 calc R

loop_
_atom_site_aniso_label
_atom_site_aniso_U_11
_atom_site_aniso_U_22
_atom_site_aniso_U_33
_atom_site_aniso_U_12
_atom_site_aniso_U_13
_atom_site_aniso_U_23
Cu1 0.0321(8) 0.0397(8) 0.0306(8) -0.0010(4) -0.0108(6) -0.0026(4)
Cl1 0.0396(13) 0.0441(13) 0.0265(11) 0.0009(9) -0.0096(9) -0.0027(8)
S1 0.0358(14) 0.0409(14) 0.0318(13) -0.0010(9) -0.0091(11) -0.0006(8)
F1 0.082(7) 0.123(8) 0.069(6) 0.027(5) -0.028(5) -0.034(5)
F2 0.093(8) 0.136(10) 0.105(8) -0.003(6) -0.008(7) 0.047(7)
F3 0.068(6) 0.081(6) 0.067(5) 0.010(4) -0.008(4) -0.001(4)
F4 0.081(6) 0.074(5) 0.052(4) 0.023(4) -0.035(4) -0.008(4)
N1 0.032(4) 0.044(5) 0.027(4) -0.002(3) -0.009(4) 0.005(3)
N2 0.039(5) 0.041(5) 0.027(4) -0.001(3) -0.019(4) -0.002(3)
C1 0.041(6) 0.042(5) 0.029(5) 0.004(4) -0.012(4) -0.001(4)
C2 0.067(8) 0.045(6) 0.032(6) 0.008(5) -0.013(5) -0.005(4)
C3 0.041(6) 0.058(7) 0.038(6) 0.005(5) -0.008(5) 0.005(5)
C4 0.041(6) 0.047(6) 0.038(6) 0.008(4) -0.018(5) 0.002(4)
C5 0.042(6) 0.042(6) 0.036(5) -0.002(4) -0.001(5) 0.004(4)
C6 0.042(6) 0.044(6) 0.033(5) 0.002(4) -0.022(4) 0.007(4)
C7 0.047(6) 0.046(6) 0.038(5) 0.001(5) -0.020(5) -0.001(4)
C8 0.045(6) 0.046(6) 0.036(5) -0.005(4) -0.012(5) 0.004(4)
C9 0.045(6) 0.052(6) 0.033(5) -0.009(5) -0.024(5) 0.006(4)
C10 0.044(7) 0.057(7) 0.046(7) -0.009(5) 0.002(6) 0.002(5)
C11 0.040(6) 0.054(7) 0.036(6) 0.001(5) -0.008(5) -0.009(4)
C12 0.049(6) 0.048(6) 0.032(5) 0.006(5) -0.015(5) -0.002(4)
C13 0.046(6) 0.053(6) 0.031(5) -0.003(5) -0.012(5) 0.001(4)
B1 0.071(11) 0.078(11) 0.051(8) -0.032(8) 0.006(8) -0.019(7)

loop_
_atom_type_symbol
_atom_type_description
_atom_type_scat_dispersion_real
_atom_type_scat_dispersion_imag
_atom_type_scat_source
C C 0.003 0.002
;
International Tables for Crystallography
(1992, Vol. C, Tables 4.2.6.8 and 6.1.1.4)
;
H H 0.000 0.000
;
International Tables for Crystallography
(1992, Vol. C, Table 6.1.1.4)
;
Cl Cl 0.148 0.159
;
International Tables for Crystallography
(1992, Vol. C, Tables 4.2.6.8 and 6.1.1.4)
;
Cu Cu 0.320 1.265
;
International Tables for Crystallography
(1992, Vol. C, Tables 4.2.6.8 and 6.1.1.4)
;
N N 0.006 0.003
;
International Tables for Crystallography
(1992, Vol. C, Tables 4.2.6.8 and 6.1.1.4)
;
S S 0.125 0.123
;
International Tables for Crystallography
(1992, Vol. C, Tables 4.2.6.8 and 6.1.1.4)
;
B B 0.001 0.001
;
International Tables for Crystallography
(1992, Vol. C, Tables 4.2.6.8 and 6.1.1.4)
;
F F 0.017 0.010
;
International Tables for Crystallography
(1992, Vol. C, Tables 4.2.6.8 and 6.1.1.4)
;

loop_
_geom_angle_atom_site_label_1
_geom_angle_atom_site_label_2
_geom_angle_atom_site_label_3
_geom_angle
_geom_angle_publ_flag
_geom_angle_site_symmetry_1
_geom_angle_site_symmetry_3
Cl1 Cu1 Cl1 98.50(9) yes . 4_554
Cl1 Cu1 S1 85.52(9) yes . .
Cl1 Cu1 N1 90.0(3) yes . .
Cl1 Cu1 N2 140.2(3) yes . .
Cl1 Cu1 S1 81.65(9) yes 4_554 .
Cl1 Cu1 N1 94.3(3) yes 4_554 .
Cl1 Cu1 N2 119.9(3) yes 4_554 .
S1 Cu1 N1 173.4(3) yes . .
S1 Cu1 N2 89.6(3) yes . .
N1 Cu1 N2 96.9(3) yes . .
Cu1 Cl1 Cu1 140.02(11) yes . 4_555
Cu1 S1 C3 104.9(4) yes . .
Cu1 S1 C4 103.2(4) yes . .
C3 S1 C4 101.6(5) yes . .
Cu1 N1 C9 124.2(7) yes . .
Cu1 N1 C13 117.3(7) yes . .
C9 N1 C13 117.8(9) yes . .
Cu1 N2 C1 108.6(6) yes . .
Cu1 N2 C6 113.9(6) yes . .
Cu1 N2 C7 109.5(6) yes . .
C1 N2 C6 112.6(7) yes . .
C1 N2 C7 105.0(7) yes . .
C6 N2 C7 106.9(7) yes . .
N2 C1 C2 115.9(8) yes . .
C1 C2 C3 116.6(9) yes . .
S1 C3 C2 114.6(8) yes . .
S1 C4 C5 113.1(7) yes . .
C4 C5 C6 117.3(8) yes . .
N2 C6 C5 115.2(8) yes . .
N2 C7 C8 114.3(8) yes . .
C7 C8 C9 112.5(8) yes . .
N1 C9 C8 116.3(9) yes . .
N1 C9 C10 121.3(10) yes . .
C8 C9 C10 122.4(10) yes . .
C9 C10 C11 120.0(11) yes . .
C10 C11 C12 120.1(10) yes . .
C11 C12 C13 117.8(10) yes . .
N1 C13 C12 123.1(10) yes . .
F1 B1 F2 117.3(14) yes . .
F1 B1 F3 98.9(11) yes . .
F1 B1 F4 115.9(13) yes . .
F2 B1 F3 99.5(12) yes . .
F2 B1 F4 115.4(12) yes . .
F3 B1 F4 105.8(12) yes . .
N2 C1 H1 105.631 no . .
N2 C1 H2 105.890 no . .
C2 C1 H1 110.641 no . .
C2 C1 H2 109.210 no . .
H1 C1 H2 109.318 no . .
C1 C2 H3 106.253 no . .
C1 C2 H4 107.297 no . .
C3 C2 H3 107.412 no . .
C3 C2 H4 109.590 no . .
H3 C2 H4 109.491 no . .
S1 C3 H5 115.323 no . .
S1 C3 H6 114.392 no . .
C2 C3 H5 101.394 no . .
C2 C3 H6 102.066 no . .
H5 C3 H6 107.440 no . .
S1 C4 H7 115.112 no . .
S1 C4 H8 114.098 no . .
C5 C4 H7 102.769 no . .
C5 C4 H8 102.789 no . .
H7 C4 H8 107.683 no . .
C4 C5 H9 107.946 no . .
C4 C5 H10 108.845 no . .
C6 C5 H9 105.895 no . .
C6 C5 H10 107.182 no . .
H9 C5 H10 109.468 no . .
N2 C6 H11 104.979 no . .
N2 C6 H12 107.604 no . .
C5 C6 H11 109.934 no . .
C5 C6 H12 109.473 no . .
H11 C6 H12 109.413 no . .
N2 C7 H13 107.967 no . .
N2 C7 H14 107.949 no . .
C8 C7 H13 107.690 no . .
C8 C7 H14 109.403 no . .
H13 C7 H14 109.478 no . .
C7 C8 H15 112.285 no . .
C7 C8 H16 108.996 no . .
C9 C8 H15 106.478 no . .
C9 C8 H16 107.005 no . .
H15 C8 H16 109.366 no . .
C9 C10 H17 119.600 no . .
C11 C10 H17 120.439 no . .
C10 C11 H18 119.369 no . .
C12 C11 H18 120.567 no . .
C11 C12 H19 120.896 no . .
C13 C12 H19 121.298 no . .
N1 C13 H20 117.825 no . .
C12 C13 H20 119.061 no . .

loop_
_geom_bond_atom_site_label_1
_geom_bond_atom_site_label_2
_geom_bond_distance
_geom_bond_publ_flag
_geom_bond_site_symmetry_2
Cu1 Cl1 2.388(3) yes .
Cu1 Cl1 2.572(3) yes 4_554
Cu1 S1 2.310(3) yes .
Cu1 N1 2.016(8) yes .
Cu1 N2 2.068(8) yes .
S1 C3 1.810(10) yes .
S1 C4 1.825(10) yes .
F1 B1 1.346(18) yes .
F2 B1 1.34(2) yes .
F3 B1 1.511(19) yes .
F4 B1 1.364(18) yes .
N1 C9 1.363(13) yes .
N1 C13 1.363(13) yes .
N2 C1 1.496(12) yes .
N2 C6 1.511(12) yes .
N2 C7 1.496(13) yes .
C1 C2 1.533(15) yes .
C2 C3 1.525(15) yes .
C4 C5 1.525(14) yes .
C5 C6 1.548(13) yes .
C7 C8 1.545(15) yes .
C8 C9 1.490(14) yes .
C9 C10 1.365(16) yes .
C10 C11 1.375(16) yes .
C11 C12 1.379(15) yes .
C12 C13 1.371(15) yes .
C1 H1 0.970 no .
C1 H2 0.970 no .
C2 H3 0.970 no .
C2 H4 0.970 no .
C3 H5 0.970 no .
C3 H6 0.970 no .
C4 H7 0.970 no .
C4 H8 0.970 no .
C5 H9 0.970 no .
C5 H10 0.970 no .
C6 H11 0.970 no .
C6 H12 0.970 no .
C7 H13 0.970 no .
C7 H14 0.970 no .
C8 H15 0.970 no .
C8 H16 0.970 no .
C10 H17 0.930 no .
C11 H18 0.930 no .
C12 H19 0.930 no .
C13 H20 0.930 no .

loop_
_geom_contact_atom_site_label_1
_geom_contact_atom_site_label_2
_geom_contact_distance
_geom_contact_publ_flag
_geom_contact_site_symmetry_2
Cu1 C2 3.545(11) no .
Cu1 C5 3.074(10) no .
Cu1 C8 3.191(10) no .
Cl1 C3 3.454(11) no 4_555
Cl1 C13 3.385(11) no .
Cl1 C13 3.326(11) no 4_555
S1 C1 3.301(9) no .
S1 C6 3.366(10) no .
N1 C7 2.872(13) no .
N1 C11 2.759(14) no .
N1 C12 3.539(12) no 4_554
N1 C13 3.564(12) no 4_554
N2 C3 3.248(14) no .
N2 C4 3.226(13) no .
N2 C9 3.282(13) no .
C1 C5 3.570(13) no .
C2 C4 3.165(14) no .
C2 C5 3.578(14) no .
C2 C6 2.982(15) no .
C6 C8 3.092(15) no .
C9 C12 2.747(14) no .
C10 C13 2.708(16) no .
C11 C12 3.452(14) no 4_555
C12 C13 3.488(14) no 4_555
C13 C13 3.549(14) no 4_554
C13 C13 3.549(14) no 4_555
F1 C2 3.438(15) no 3_655
F1 C3 3.213(15) no 3_655
F1 C7 3.589(14) no 3_555
F1 C8 3.295(13) no 3_555
F1 C9 3.475(14) no 3_555
F1 C10 3.268(14) no 3_555
F2 C7 3.461(14) no 3_555
F2 C8 3.593(15) no 3_556
F2 C9 3.565(15) no 3_556
F2 C10 3.257(16) no 3_556
F2 C12 3.450(15) no 2_545
F3 C1 3.372(12) no .
F3 C5 3.244(13) no 1_554
F3 C6 3.370(13) no 1_554
F3 C7 3.416(13) no 3_555
F3 C8 3.556(12) no 1_554
F4 C1 3.295(12) no .
F4 C2 3.356(13) no .
F4 C2 3.400(14) no 3_655
F4 C4 3.355(12) no 3_656
F4 C6 3.569(12) no .
C1 F3 3.372(12) no .
C1 F4 3.295(12) no .
C2 F1 3.438(15) no 3_655
C2 F4 3.356(13) no .
C2 F4 3.400(14) no 3_655
C3 F1 3.213(15) no 3_655
C4 F4 3.355(12) no 3_656
C5 F3 3.244(13) no 1_556
C6 F3 3.370(13) no 1_556
C6 F4 3.569(12) no .
C7 F1 3.589(14) no 3_555
C7 F2 3.461(14) no 3_555
C7 F3 3.416(13) no 3_555
C8 F1 3.295(13) no 3_555
C8 F2 3.593(15) no 3_556
C8 F3 3.556(12) no 1_556
C9 F1 3.475(14) no 3_555
C9 F2 3.565(15) no 3_556
C10 F1 3.268(14) no 3_555
C10 F2 3.257(16) no 3_556
C12 F2 3.450(15) no 2_555
Cu1 H2 2.8158 no .
Cu1 H5 3.4478 no .
Cu1 H10 2.7250 no .
Cu1 H11 3.5004 no .
Cu1 H13 3.0990 no .
Cu1 H16 3.1214 no .
Cu1 H20 2.9007 no .
Cl1 H2 3.2812 no 4_555
Cl1 H5 2.9383 no 4_555
Cl1 H10 3.0374 no .
Cl1 H20 3.2344 no .
Cl1 H20 2.6834 no 4_555
S1 H2 3.4790 no .
S1 H3 2.9611 no .
S1 H5 3.1369 no 4_555
S1 H10 2.9306 no .
N1 H13 2.7693 no .
N1 H15 3.1924 no .
N1 H16 2.7264 no .
N1 H17 3.2103 no .
N1 H19 3.2407 no .
N1 H19 3.5114 no 4_554
N1 H20 3.5691 no 4_554
N1 H20 3.5733 no 4_555
N2 H3 2.6757 no .
N2 H4 3.3525 no .
N2 H7 3.4976 no .
N2 H9 3.3655 no .
N2 H10 2.7536 no .
N2 H15 3.3611 no .
N2 H16 2.6046 no .
C1 H5 2.7579 no .
C1 H6 3.3485 no .
C1 H11 3.1410 no .
C1 H12 2.4348 no .
C1 H13 2.4208 no .
C1 H14 2.6227 no .
C1 H20 3.3403 no 4_554
C2 H7 2.8792 no .
C2 H12 2.6259 no .
C3 H1 3.4175 no .
C3 H2 2.7506 no .
C3 H7 2.7680 no .
C4 H3 2.7185 no .
C4 H6 3.0471 no .
C4 H11 3.4336 no .
C4 H12 2.8240 no .
C5 H3 3.0647 no .
C5 H16 3.3346 no .
C6 H1 2.7462 no .
C6 H2 3.2975 no .
C6 H3 2.5575 no .
C6 H7 2.7485 no .
C6 H8 3.3730 no .
C6 H13 3.2435 no .
C6 H14 2.4772 no .
C6 H16 2.7195 no .
C7 H1 2.3605 no .
C7 H2 2.6091 no .
C7 H11 2.2681 no .
C7 H12 2.9139 no .
C8 H11 2.6198 no .
C8 H17 2.6605 no .
C9 H13 2.5524 no .
C9 H14 3.3111 no .
C9 H18 3.2067 no .
C9 H19 3.3679 no 4_554
C9 H20 3.1671 no .
C10 H13 3.5885 no .
C10 H15 2.5135 no .
C10 H16 3.0074 no .
C10 H19 3.2298 no .
C10 H19 3.5267 no 4_554
C11 H18 3.5097 no 4_554
C11 H19 3.5785 no 4_555
C11 H20 3.1961 no .
C12 H13 3.2671 no 4_555
C12 H17 3.2278 no .
C12 H18 3.5358 no 4_554
C13 H2 3.2966 no 4_555
C13 H13 3.2846 no 4_555
C13 H18 3.2035 no .
C13 H20 3.5468 no 4_555
H1 H3 2.3848 no .
H1 H4 2.2903 no .
H1 H5 3.5652 no .
H1 H11 3.1888 no .
H1 H12 2.4805 no .
H1 H13 2.3940 no .
H1 H14 2.2592 no .
H2 H3 2.8112 no .
H2 H4 2.3997 no .
H2 H5 2.5718 no .
H2 H6 3.5871 no .
H2 H12 3.3698 no .
H2 H13 2.3047 no .
H2 H14 3.0529 no .
H2 H20 2.4339 no 4_554
H3 H5 2.7447 no .
H3 H6 2.2351 no .
H3 H7 2.2232 no .
H3 H9 3.5428 no .
H3 H11 3.4435 no .
H3 H12 2.0017 no .
H4 H5 2.2086 no .
H4 H6 2.2386 no .
H4 H12 3.3136 no .
H6 H7 2.7624 no .
H7 H9 2.2298 no .
H7 H10 2.7725 no .
H7 H11 3.5962 no .
H7 H12 2.6015 no .
H8 H9 2.2084 no .
H8 H10 2.2832 no .
H9 H11 2.3225 no .
H9 H12 2.3418 no .
H10 H11 2.3470 no .
H10 H12 2.8367 no .
H10 H16 2.8854 no .
H11 H13 3.2183 no .
H11 H14 2.1576 no .
H11 H15 3.1140 no .
H11 H16 2.1705 no .
H12 H14 2.7298 no .
H12 H16 3.5846 no .
H13 H15 2.5189 no .
H13 H16 2.8068 no .
H13 H19 2.7394 no 4_554
H13 H20 2.7617 no 4_554
H14 H15 2.3017 no .
H14 H16 2.5148 no .
H15 H17 2.3261 no .
H16 H17 3.1578 no .
H17 H18 2.3022 no .
H18 H19 2.3300 no .
H19 H20 2.3062 no .
Cl1 H2 2.8242 no 1_556
Cl1 H4 3.4407 no 1_556
Cl1 H5 3.1212 no 1_556
S1 H17 3.4928 no 1_655
S1 H18 3.1028 no 1_655
F1 H3 3.0679 no 3_655
F1 H4 3.4363 no 3_655
F1 H6 2.3475 no 3_655
F1 H7 3.0603 no 3_655
F1 H9 2.9872 no 1_554
F1 H11 2.9958 no 1_554
F1 H13 3.2323 no 3_555
F1 H14 3.5984 no 3_555
F1 H15 2.6809 no 3_555
F1 H17 2.9053 no 3_555
F1 H19 2.8750 no 2_545
F2 H1 3.5737 no .
F2 H13 2.8153 no 3_555
F2 H14 3.2556 no .
F2 H14 3.2883 no 3_555
F2 H15 3.3699 no 3_556
F2 H16 3.2354 no 3_556
F2 H17 2.9026 no 3_556
F2 H19 2.6225 no 2_545
F3 H1 2.4095 no .
F3 H9 2.9851 no 1_554
F3 H10 2.8893 no 1_554
F3 H11 2.6759 no 1_554
F3 H13 3.3528 no 3_555
F3 H14 3.1928 no .
F3 H14 2.8445 no 3_555
F3 H15 3.0743 no 3_555
F3 H16 2.6553 no 1_554
F4 H1 2.5999 no .
F4 H3 2.9364 no .
F4 H3 3.1305 no 3_655
F4 H4 3.2595 no .
F4 H4 2.8647 no 3_655
F4 H6 3.3961 no 3_655
F4 H7 3.3915 no 3_656
F4 H8 2.5613 no 3_656
F4 H9 2.9378 no 1_554
F4 H9 3.1740 no 3_656
F4 H10 3.5452 no 1_554
F4 H12 2.7138 no .
F4 H14 3.5962 no .
C1 H10 3.2305 no 1_554
C2 H8 3.4223 no 1_554
C2 H10 3.2041 no 1_554
C3 H18 3.4399 no 4_654
C4 H4 3.1303 no 1_556
C4 H12 3.2829 no 3_656
C4 H17 3.0380 no 1_655
C5 H1 3.5961 no 1_556
C5 H4 2.9105 no 1_556
C5 H7 3.4289 no 3_656
C5 H12 3.5947 no 3_656
C6 H7 3.2193 no 3_656
C6 H15 3.4019 no 3_556
C7 H15 3.5289 no 3_556
C8 H11 3.4463 no 3_556
C8 H14 3.4541 no 3_556
C8 H15 3.4783 no 3_556
C10 H8 3.5521 no 1_455
B1 H1 3.0451 no .
B1 H3 3.5969 no 3_655
B1 H4 3.5829 no 3_655
B1 H6 3.1971 no 3_655
B1 H8 3.4413 no 3_656
B1 H9 3.1871 no 1_554
B1 H11 3.5044 no 1_554
B1 H13 3.3658 no 3_555
B1 H14 3.5616 no 3_555
B1 H15 3.4724 no 3_555
B1 H19 3.1497 no 2_545
H1 F2 3.5737 no .
H1 F3 2.4095 no .
H1 F4 2.5999 no .
H1 C5 3.5961 no 1_554
H1 B1 3.0451 no .
H1 H9 3.4970 no 1_554
H1 H10 2.8337 no 1_554
H2 Cl1 2.8242 no 1_554
H2 H10 3.2122 no 1_554
H3 F1 3.0679 no 3_655
H3 F4 2.9364 no .
H3 F4 3.1305 no 3_655
H3 B1 3.5969 no 3_655
H3 H9 2.6910 no 3_656
H4 Cl1 3.4407 no 1_554
H4 F1 3.4363 no 3_655
H4 F4 3.2595 no .
H4 F4 2.8647 no 3_655
H4 C4 3.1303 no 1_554
H4 C5 2.9105 no 1_554
H4 B1 3.5829 no 3_655
H4 H8 2.4737 no 1_554
H4 H9 2.8552 no 1_554
H4 H10 2.4153 no 1_554
H5 Cl1 3.1212 no 1_554
H5 H18 3.1279 no 4_654
H6 F1 2.3475 no 3_655
H6 F4 3.3961 no 3_655
H6 B1 3.1971 no 3_655
H6 H17 3.3032 no 1_655
H6 H18 2.9919 no 4_654
H6 H19 3.2575 no 4_654
H7 F1 3.0603 no 3_655
H7 F4 3.3915 no 3_656
H7 C5 3.4289 no 3_656
H7 C6 3.2193 no 3_656
H7 H7 3.4479 no 3_656
H7 H9 2.8382 no 3_656
H7 H11 3.3250 no 3_656
H7 H12 2.5888 no 3_656
H7 H17 2.8336 no 1_655
H8 F4 2.5613 no 3_656
H8 C2 3.4223 no 1_556
H8 C10 3.5521 no 1_655
H8 B1 3.4413 no 3_656
H8 H4 2.4737 no 1_556
H8 H12 3.2009 no 3_656
H8 H17 2.7476 no 1_655
H8 H18 3.4651 no 1_655
H9 F1 2.9872 no 1_556
H9 F3 2.9851 no 1_556
H9 F4 2.9378 no 1_556
H9 F4 3.1740 no 3_656
H9 B1 3.1871 no 1_556
H9 H1 3.4970 no 1_556
H9 H3 2.6910 no 3_656
H9 H4 2.8552 no 1_556
H9 H7 2.8382 no 3_656
H9 H12 3.0208 no 3_656
H10 F3 2.8893 no 1_556
H10 F4 3.5452 no 1_556
H10 C1 3.2305 no 1_556
H10 C2 3.2041 no 1_556
H10 H1 2.8337 no 1_556
H10 H2 3.2122 no 1_556
H10 H4 2.4153 no 1_556
H11 F1 2.9958 no 1_556
H11 F3 2.6759 no 1_556
H11 C8 3.4463 no 3_556
H11 B1 3.5044 no 1_556
H11 H7 3.3250 no 3_656
H11 H15 2.5082 no 3_556
H12 F4 2.7138 no .
H12 C4 3.2829 no 3_656
H12 C5 3.5947 no 3_656
H12 H7 2.5888 no 3_656
H12 H8 3.2009 no 3_656
H12 H9 3.0208 no 3_656
H12 H15 3.5426 no 3_556
H13 F1 3.2323 no 3_555
H13 F2 2.8153 no 3_555
H13 F3 3.3528 no 3_555
H13 B1 3.3658 no 3_555
H14 F1 3.5984 no 3_555
H14 F2 3.2556 no .
H14 F2 3.2883 no 3_555
H14 F3 3.1928 no .
H14 F3 2.8445 no 3_555
H14 F4 3.5962 no .
H14 C8 3.4541 no 3_556
H14 B1 3.5616 no 3_555
H14 H15 2.8642 no 3_556
H14 H16 3.1662 no 3_556
H15 F1 2.6809 no 3_555
H15 F2 3.3699 no 3_556
H15 F3 3.0743 no 3_555
H15 C6 3.4019 no 3_556
H15 C7 3.5289 no 3_556
H15 C8 3.4783 no 3_556
H15 B1 3.4724 no 3_555
H15 H11 2.5082 no 3_556
H15 H12 3.5426 no 3_556
H15 H14 2.8642 no 3_556
H15 H15 3.2073 no 3_556
H15 H16 3.2602 no 3_556
H16 F2 3.2354 no 3_556
H16 F3 2.6553 no 1_556
H16 H14 3.1662 no 3_556
H16 H15 3.2602 no 3_556
H17 S1 3.4928 no 1_455
H17 F1 2.9053 no 3_555
H17 F2 2.9026 no 3_556
H17 C4 3.0380 no 1_455
H17 H6 3.3032 no 1_455
H17 H7 2.8336 no 1_455
H17 H8 2.7476 no 1_455
H18 S1 3.1028 no 1_455
H18 C3 3.4399 no 4_455
H18 H5 3.1279 no 4_455
H18 H6 2.9919 no 4_455
H18 H8 3.4651 no 1_455
H19 F1 2.8750 no 2_555
H19 F2 2.6225 no 2_555
H19 B1 3.1497 no 2_555
H19 H6 3.2575 no 4_455

loop_
_geom_torsion_atom_site_label_1
_geom_torsion_atom_site_label_2
_geom_torsion_atom_site_label_3
_geom_torsion_atom_site_label_4
_geom_torsion
_geom_torsion_publ_flag
_geom_torsion_site_symmetry_1
_geom_torsion_site_symmetry_3
_geom_torsion_site_symmetry_4
Cl1 Cu1 Cl1 Cu1 -164.36(15) no . 4_554 4_554
Cl1 Cu1 Cl1 Cu1 37.36(18) no 4_554 . 4_555
Cl1 Cu1 S1 C3 -167.03(11) no . . .
Cl1 Cu1 S1 C4 86.95(11) no . . .
S1 Cu1 Cl1 Cu1 118.22(16) no . . 4_555
Cl1 Cu1 N1 C9 -108.3(6) no . . .
Cl1 Cu1 N1 C13 62.2(5) no . . .
N1 Cu1 Cl1 Cu1 -57.0(3) no . . 4_555
Cl1 Cu1 N2 C1 -146.8(3) no . . .
Cl1 Cu1 N2 C6 -20.5(7) no . . .
Cl1 Cu1 N2 C7 99.1(5) no . . .
N2 Cu1 Cl1 Cu1 -157.9(4) no . . 4_555
Cl1 Cu1 S1 C3 -67.74(10) no 4_554 . .
Cl1 Cu1 S1 C4 -173.76(11) no 4_554 . .
S1 Cu1 Cl1 Cu1 111.48(17) no . 4_554 4_554
Cl1 Cu1 N1 C9 153.2(5) no 4_554 . .
Cl1 Cu1 N1 C13 -36.3(5) no 4_554 . .
N1 Cu1 Cl1 Cu1 -73.7(3) no . 4_554 4_554
Cl1 Cu1 N2 C1 15.8(5) no 4_554 . .
Cl1 Cu1 N2 C6 142.1(4) no 4_554 . .
Cl1 Cu1 N2 C7 -98.4(4) no 4_554 . .
N2 Cu1 Cl1 Cu1 26.8(4) no . 4_554 4_554
S1 Cu1 N2 C1 -64.3(4) no . . .
S1 Cu1 N2 C6 62.0(5) no . . .
S1 Cu1 N2 C7 -178.5(4) no . . .
N2 Cu1 S1 C3 52.5(3) no . . .
N2 Cu1 S1 C4 -53.5(3) no . . .
N1 Cu1 N2 C1 114.8(5) no . . .
N1 Cu1 N2 C6 -118.9(5) no . . .
N1 Cu1 N2 C7 0.6(5) no . . .
N2 Cu1 N1 C9 32.4(6) no . . .
N2 Cu1 N1 C13 -157.1(5) no . . .
Cu1 S1 C3 C2 -54.7(7) no . . .
Cu1 S1 C4 C5 5.0(6) no . . .
C3 S1 C4 C5 -103.5(7) no . . .
C4 S1 C3 C2 52.5(8) no . . .
Cu1 N1 C9 C8 -12.3(11) no . . .
Cu1 N1 C9 C10 168.9(6) no . . .
Cu1 N1 C13 C12 -170.7(6) no . . .
C9 N1 C13 C12 0.4(13) no . . .
C13 N1 C9 C8 177.2(7) no . . .
C13 N1 C9 C10 -1.5(13) no . . .
Cu1 N2 C1 C2 77.6(7) no . . .
Cu1 N2 C6 C5 -14.0(9) no . . .
Cu1 N2 C7 C8 -49.6(8) no . . .
C1 N2 C6 C5 110.2(8) no . . .
C6 N2 C1 C2 -49.5(10) no . . .
C1 N2 C7 C8 -166.1(7) no . . .
C7 N2 C1 C2 -165.4(7) no . . .
C6 N2 C7 C8 74.1(9) no . . .
C7 N2 C6 C5 -135.0(8) no . . .
N2 C1 C2 C3 -68.2(10) no . . .
C1 C2 C3 S1 56.4(11) no . . .
S1 C4 C5 C6 63.1(9) no . . .
C4 C5 C6 N2 -63.3(11) no . . .
N2 C7 C8 C9 83.3(10) no . . .
C7 C8 C9 N1 -44.3(11) no . . .
C7 C8 C9 C10 134.4(9) no . . .
N1 C9 C10 C11 0.9(15) no . . .
C8 C9 C10 C11 -177.8(8) no . . .
C9 C10 C11 C12 1.0(15) no . . .
C10 C11 C12 C13 -2.1(14) no . . .
C11 C12 C13 N1 1.4(14) no . . .
